data_7720714
loop_
_publ_author_name
'Zhai, Zhi-Min'
'Bao, Song-Song'
'Xu, Yan'
'Teng, Qian'
'Zheng, Li-Min'

_publ_section_title
;
 Chiral inversion of macroscopic helical structures in coordination
 polymers induced by lanthanide ions.
;
_journal_issue 15
_journal_name_full 'Dalton transactions (Cambridge, England : 2003)'
_journal_page_first 6074
_journal_page_last 6084
_journal_paper_doi 10.1039/d5dt03094c
_journal_volume 55
_journal_year 2026
_chemical_absolute_configuration rm
_chemical_formula_moiety 'C27 H39 Ho N3 O9 P3'
_chemical_formula_sum 'C27 H39 Ho N3 O9 P3'
_chemical_formula_weight 807.45
_space_group_crystal_system hexagonal
_space_group_IT_number 170
_space_group_name_Hall 'P 65'
_space_group_name_H-M_alt 'P 65'
_atom_sites_solution_hydrogens geom
_audit_creation_method SHELXL-2018/3
_audit_update_record
;
2025-11-28 deposited with the CCDC.	2026-03-16 downloaded from the CCDC.
;
_cell_angle_alpha 90
_cell_angle_beta 90
_cell_angle_gamma 120
_cell_formula_units_Z 6
_cell_length_a 15.7508(6)
_cell_length_b 15.7508(6)
_cell_length_c 24.0699(11)
_cell_measurement_reflns_used 9892
_cell_measurement_temperature 193(2)
_cell_measurement_theta_max 27.530
_cell_measurement_theta_min 2.585
_cell_volume 5171.4(4)
_computing_cell_refinement 'APEX 3'
_computing_data_collection 'APEX 3'
_computing_data_reduction "'APEX 3"
_computing_molecular_graphics SHELXTL
_computing_publication_material SHELXTL
_computing_structure_refinement 'SHELXL-2018/3 (Sheldrick, 2018)'
_computing_structure_solution 'SHELXT 2014/5 (Sheldrick, 2014)'
_diffrn_ambient_temperature 193(2)
_diffrn_detector_area_resol_mean 4K
_diffrn_measured_fraction_theta_full 0.999
_diffrn_measured_fraction_theta_max 0.999
_diffrn_measurement_device_type 'Bruker D8 with TXS'
_diffrn_measurement_method CCD
_diffrn_radiation_type MoK\a
_diffrn_radiation_wavelength 0.71073
_diffrn_reflns_av_R_equivalents 0.0517
_diffrn_reflns_av_unetI/netI 0.0387
_diffrn_reflns_Laue_measured_fraction_full 0.999
_diffrn_reflns_Laue_measured_fraction_max 0.999
_diffrn_reflns_limit_h_max 18
_diffrn_reflns_limit_h_min -15
_diffrn_reflns_limit_k_max 18
_diffrn_reflns_limit_k_min -18
_diffrn_reflns_limit_l_max 28
_diffrn_reflns_limit_l_min -28
_diffrn_reflns_number 37413
_diffrn_reflns_point_group_measured_fraction_full 0.999
_diffrn_reflns_point_group_measured_fraction_max 0.999
_diffrn_reflns_theta_full 25.021
_diffrn_reflns_theta_max 25.021
_diffrn_reflns_theta_min 1.716
_exptl_absorpt_coefficient_mu 2.485
_exptl_absorpt_correction_T_max 0.7456
_exptl_absorpt_correction_T_min 0.5531
_exptl_absorpt_correction_type multi-scan
_exptl_absorpt_process_details
;
 SADABS 2016/2: Krause, L., Herbst-Irmer, R., Sheldrick G.M. & Stalke D.,
 J. Appl. Cryst. 48 (2015) 3-10
;
_exptl_crystal_colour colorless
_exptl_crystal_density_diffrn 1.556
_exptl_crystal_description rod-like
_exptl_crystal_F_000 2436
_exptl_crystal_size_max 0.250
_exptl_crystal_size_mid 0.080
_exptl_crystal_size_min 0.080
_refine_diff_density_max 5.278
_refine_diff_density_min -4.539
_refine_diff_density_rms 0.234
_refine_ls_abs_structure_details
;
 Flack x determined using 1906 quotients [(I+)-(I-)]/[(I+)+(I-)]
 (Parsons, Flack and Wagner, Acta Cryst. B69 (2013) 249-259).
;
_refine_ls_abs_structure_Flack 0.022(11)
_refine_ls_extinction_method none
_refine_ls_goodness_of_fit_ref 1.053
_refine_ls_hydrogen_treatment constr
_refine_ls_matrix_type full
_refine_ls_number_parameters 376
_refine_ls_number_reflns 6084
_refine_ls_number_restraints 344
_refine_ls_restrained_S_all 1.044
_refine_ls_R_factor_all 0.1283
_refine_ls_R_factor_gt 0.1113
_refine_ls_shift/su_max 0.001
_refine_ls_shift/su_mean 0.000
_refine_ls_structure_factor_coef Fsqd
_refine_ls_weighting_details 'w=1/[\s^2^(Fo^2^)+(0.1610P)^2^+73.6996P] where P=(Fo^2^+2Fc^2^)/3'
_refine_ls_weighting_scheme calc
_refine_ls_wR_factor_gt 0.2881
_refine_ls_wR_factor_ref 0.3076
_reflns_Friedel_coverage 0.949
_reflns_Friedel_fraction_full 0.998
_reflns_Friedel_fraction_max 0.998
_reflns_number_gt 5220
_reflns_number_total 6084
_reflns_threshold_expression 'I > 2\s(I)'
_cod_data_source_file d5dt03094c2.cif
_cod_data_source_block 1_CCDC1
_cod_depositor_comments 'Adding full bibliography for 7720710--7720714.cif.'
_cod_original_cell_volume 5171.4(5)
_cod_database_code 7720714
_shelx_shelxl_version_number 2018/3
_shelx_space_group_comment
;
The symmetry employed for this shelxl refinement is uniquely defined
by the following loop, which should always be used as a source of
symmetry information in preference to the above space-group names.
They are only intended as comments.
;
_shelx_estimated_absorpt_t_min 0.575
_shelx_estimated_absorpt_t_max 0.826

loop_
_space_group_symop_operation_xyz
'x, y, z'
'-y, x-y, z+2/3'
'-x+y, -x, z+1/3'
'-x, -y, z+1/2'
'y, -x+y, z+1/6'
'x-y, x, z+5/6'

loop_
_atom_site_label
_atom_site_type_symbol
_atom_site_fract_x
_atom_site_fract_y
_atom_site_fract_z
_atom_site_U_iso_or_equiv
_atom_site_adp_type
_atom_site_occupancy
_atom_site_site_symmetry_order
_atom_site_calc_flag
_atom_site_refinement_flags_posn
_atom_site_refinement_flags_adp
_atom_site_refinement_flags_occupancy
_atom_site_disorder_assembly
_atom_site_disorder_group
Ho1 Ho 1.01617(18) 0.02120(11) 0.0899(6) 0.0666(5) Uani 1 1 d . . . . .
P1 P 0.9977(8) 0.1911(7) 0.0318(7) 0.082(3) Uani 1 1 d D . . . .
P2 P 0.8241(7) -0.0694(7) 0.1543(6) 0.069(2) Uani 1 1 d . . . . .
P3 P 1.1981(7) 0.0538(9) 0.0002(6) 0.091(3) Uani 1 1 d D U . . .
C1 C 0.8755(17) 0.172(3) 0.023(2) 0.136(11) Uani 1 1 d D U . . .
H1A H 0.858916 0.200486 0.054638 0.163 Uiso 1 1 calc R U . . .
H1B H 0.872770 0.204833 -0.011461 0.163 Uiso 1 1 calc DR U . . .
N1 N 0.803(3) 0.065(3) 0.019(2) 0.141(10) Uani 1 1 d D U . . .
H1C H 0.814396 0.033038 0.046986 0.169 Uiso 1 1 calc R U . . .
H1D H 0.811125 0.041441 -0.013723 0.169 Uiso 1 1 calc R U . . .
C2 C 0.695(3) 0.043(3) 0.0232(19) 0.166(11) Uani 1 1 d D U . . .
H2 H 0.692137 0.062003 0.062409 0.199 Uiso 1 1 calc R U . . .
C3 C 0.628(4) -0.068(4) 0.026(3) 0.175(16) Uani 1 1 d D U . . .
H3A H 0.659048 -0.097358 0.047987 0.262 Uiso 1 1 calc R U . . .
H3B H 0.565324 -0.083643 0.042691 0.262 Uiso 1 1 calc R U . . .
H3C H 0.616283 -0.095407 -0.012013 0.262 Uiso 1 1 calc R U . . .
C4 C 0.665(2) 0.104(2) -0.0080(13) 0.184(11) Uani 1 1 d DG U . . .
C5 C 0.590(3) 0.114(3) 0.0151(17) 0.238(19) Uani 1 1 d DG U . . .
H5 H 0.560510 0.082036 0.049197 0.285 Uiso 1 1 calc DR U . . .
C6 C 0.557(4) 0.170(4) -0.012(3) 0.24(2) Uani 1 1 d DG U . . .
H6 H 0.505134 0.176891 0.004076 0.290 Uiso 1 1 calc R U . . .
C7 C 0.599(4) 0.216(3) -0.062(3) 0.27(2) Uani 1 1 d DG U . . .
H7 H 0.576626 0.254718 -0.079895 0.318 Uiso 1 1 calc R U . . .
C8 C 0.674(3) 0.206(4) -0.0847(19) 0.24(2) Uani 1 1 d DG U . . .
H8 H 0.703496 0.237691 -0.118747 0.289 Uiso 1 1 calc R U . . .
C9 C 0.707(2) 0.150(3) -0.0579(13) 0.236(18) Uani 1 1 d DG U . . .
H9 H 0.758874 0.142837 -0.073627 0.283 Uiso 1 1 calc DR U . . .
C10 C 0.756(3) -0.199(3) 0.1591(13) 0.083(10) Uani 1 1 d D . . . .
H10A H 0.751564 -0.217308 0.198779 0.099 Uiso 1 1 calc R U . . .
H10B H 0.688641 -0.221485 0.145891 0.099 Uiso 1 1 calc R U . . .
N2 N 0.794(2) -0.2543(18) 0.1281(12) 0.083(6) Uani 1 1 d D U . . .
H2A H 0.856760 -0.233646 0.139374 0.100 Uiso 1 1 calc R U . . .
H2B H 0.796221 -0.240369 0.091265 0.100 Uiso 1 1 calc R U . . .
C11 C 0.7324(18) -0.366(2) 0.1361(13) 0.101(7) Uani 1 1 d D U . . .
H11 H 0.740634 -0.377339 0.176172 0.121 Uiso 1 1 calc R U . . .
C12 C 0.784(3) -0.411(2) 0.1042(18) 0.110(10) Uani 1 1 d D U . . .
H12A H 0.853444 -0.376881 0.113804 0.164 Uiso 1 1 calc R U . . .
H12B H 0.754205 -0.480692 0.114105 0.164 Uiso 1 1 calc R U . . .
H12C H 0.776158 -0.405266 0.064235 0.164 Uiso 1 1 calc R U . . .
C13 C 0.6277(17) -0.4045(13) 0.1290(8) 0.114(8) Uani 1 1 d D U . . .
C14 C 0.565(2) -0.448(2) 0.1736(10) 0.146(13) Uani 1 1 d D U . . .
H14 H 0.590005 -0.452543 0.208574 0.175 Uiso 1 1 calc R U . . .
C15 C 0.465(2) -0.484(3) 0.1669(13) 0.175(15) Uani 1 1 d D U . . .
H15 H 0.421744 -0.514106 0.197428 0.210 Uiso 1 1 calc R U . . .
C16 C 0.428(2) -0.478(3) 0.1157(15) 0.156(15) Uani 1 1 d D U . . .
H16 H 0.359759 -0.502945 0.111061 0.187 Uiso 1 1 calc R U . . .
C17 C 0.491(2) -0.434(2) 0.0713(12) 0.144(13) Uani 1 1 d D U . . .
H17 H 0.466442 -0.429639 0.036259 0.173 Uiso 1 1 calc R U . . .
C18 C 0.591(2) -0.398(2) 0.0780(9) 0.110(10) Uani 1 1 d D U . . .
H18 H 0.634496 -0.367955 0.047587 0.132 Uiso 1 1 calc R U . . .
C19 C 1.3100(19) 0.162(2) -0.019(2) 0.145(11) Uani 1 1 d D U . . .
H19A H 1.352960 0.187777 0.013823 0.174 Uiso 1 1 calc R U . . .
H19B H 1.344349 0.144408 -0.047296 0.174 Uiso 1 1 calc R U . . .
N3 N 1.295(4) 0.239(3) -0.042(2) 0.153(10) Uani 1 1 d D U . . .
H3D H 1.233492 0.224969 -0.031912 0.183 Uiso 1 1 calc R U . . .
H3E H 1.295893 0.235052 -0.079328 0.183 Uiso 1 1 calc R U . . .
C20 C 1.365(3) 0.346(3) -0.026(3) 0.185(11) Uani 1 1 d D U . . .
H20 H 1.366315 0.356481 0.015289 0.222 Uiso 1 1 calc R U . . .
C21 C 1.324(4) 0.406(3) -0.058(2) 0.201(16) Uani 1 1 d D U . . .
H21A H 1.261310 0.391657 -0.040948 0.301 Uiso 1 1 calc R U . . .
H21B H 1.370869 0.476154 -0.054640 0.301 Uiso 1 1 calc R U . . .
H21C H 1.313776 0.386474 -0.096750 0.301 Uiso 1 1 calc R U . . .
C22 C 1.459(3) 0.360(2) -0.0458(15) 0.204(12) Uani 1 1 d D U . . .
C23 C 1.532(3) 0.377(4) -0.008(2) 0.241(19) Uani 1 1 d D U . . .
H23 H 1.521616 0.380012 0.030260 0.289 Uiso 1 1 calc R U . . .
C24 C 1.620(4) 0.390(5) -0.028(2) 0.26(2) Uani 1 1 d D U . . .
H24 H 1.670957 0.402310 -0.001948 0.316 Uiso 1 1 calc R U . . .
C25 C 1.635(4) 0.385(4) -0.084(3) 0.27(2) Uani 1 1 d D U . . .
H25 H 1.696044 0.393502 -0.096746 0.328 Uiso 1 1 calc R U . . .
C26 C 1.562(4) 0.368(5) -0.121(2) 0.26(2) Uani 1 1 d D U . . .
H26 H 1.572035 0.366084 -0.159602 0.309 Uiso 1 1 calc R U . . .
C27 C 1.473(4) 0.355(4) -0.1022(17) 0.230(18) Uani 1 1 d D U . . .
H27 H 1.421979 0.342791 -0.127766 0.276 Uiso 1 1 calc R U . . .
O1 O 1.0094(19) 0.112(2) -0.0021(11) 0.094(8) Uani 1 1 d . . . . .
O2 O 1.0062(17) 0.1643(17) 0.0912(10) 0.081(6) Uani 1 1 d . . . . .
O3 O 1.067(3) 0.299(2) 0.0194(17) 0.148(15) Uani 1 1 d . . . . .
O4 O 0.9246(16) -0.0361(17) 0.1767(10) 0.068(5) Uani 1 1 d . . . . .
O5 O 0.8416(18) -0.0446(15) 0.0928(10) 0.078(6) Uani 1 1 d . . . . .
O6 O 0.7633(18) -0.0369(18) 0.1839(11) 0.079(6) Uani 1 1 d . . . . .
O7 O 1.1642(17) 0.088(2) 0.0465(9) 0.093(6) Uani 1 1 d . U . . .
O8 O 1.2136(19) -0.027(2) 0.0136(11) 0.101(6) Uani 1 1 d . U . . .
O9 O 1.1385(15) 0.029(2) -0.0526(9) 0.094(6) Uani 1 1 d . U . . .

loop_
_atom_site_aniso_label
_atom_site_aniso_U_11
_atom_site_aniso_U_22
_atom_site_aniso_U_33
_atom_site_aniso_U_23
_atom_site_aniso_U_13
_atom_site_aniso_U_12
Ho1 0.0897(16) 0.1026(10) 0.0365(7) 0.001(2) -0.0037(19) 0.0698(10)
P1 0.093(6) 0.078(5) 0.067(5) 0.009(4) 0.001(5) 0.037(5)
P2 0.093(6) 0.088(5) 0.043(4) 0.000(4) 0.010(4) 0.059(5)
P3 0.059(5) 0.146(8) 0.035(4) 0.012(4) -0.002(3) 0.027(5)
C1 0.14(2) 0.146(19) 0.15(2) 0.030(19) -0.037(18) 0.088(17)
N1 0.138(18) 0.152(18) 0.151(18) 0.028(16) -0.035(16) 0.086(15)
C2 0.145(17) 0.180(17) 0.178(17) 0.010(14) -0.021(14) 0.086(14)
C3 0.13(2) 0.19(2) 0.21(3) -0.01(3) -0.01(3) 0.08(2)
C4 0.168(15) 0.189(16) 0.195(16) 0.007(12) -0.023(12) 0.090(12)
C5 0.24(2) 0.24(2) 0.25(2) -0.007(13) 0.012(13) 0.131(17)
C6 0.23(2) 0.25(3) 0.25(2) -0.003(14) -0.005(13) 0.130(17)
C7 0.26(2) 0.27(3) 0.27(2) 0.008(13) 0.002(14) 0.137(17)
C8 0.24(2) 0.24(2) 0.23(2) 0.014(13) -0.007(13) 0.118(17)
C9 0.24(2) 0.24(2) 0.23(2) 0.013(14) 0.009(13) 0.118(15)
C10 0.13(3) 0.10(2) 0.047(16) -0.003(16) -0.008(18) 0.08(2)
N2 0.124(15) 0.081(12) 0.059(12) 0.021(10) 0.026(12) 0.062(11)
C11 0.130(13) 0.090(12) 0.081(12) 0.019(10) 0.021(11) 0.054(11)
C12 0.14(2) 0.079(17) 0.10(2) 0.009(16) 0.033(19) 0.050(16)
C13 0.129(12) 0.102(12) 0.106(11) 0.010(10) 0.007(9) 0.053(10)
C14 0.148(15) 0.146(19) 0.129(15) 0.014(13) 0.010(11) 0.063(12)
C15 0.162(16) 0.18(2) 0.175(18) 0.011(14) -0.004(12) 0.084(13)
C16 0.147(17) 0.16(2) 0.156(17) 0.005(14) 0.006(11) 0.069(13)
C17 0.135(15) 0.15(2) 0.153(17) -0.004(13) -0.002(12) 0.074(13)
C18 0.117(13) 0.104(16) 0.109(14) -0.010(12) 0.002(11) 0.055(12)
C19 0.18(2) 0.16(2) 0.13(2) -0.003(19) 0.00(2) 0.119(19)
N3 0.19(2) 0.163(19) 0.143(19) 0.003(16) -0.011(17) 0.118(17)
C20 0.214(18) 0.174(18) 0.174(17) 0.002(15) -0.019(14) 0.103(15)
C21 0.24(3) 0.17(3) 0.19(3) 0.00(3) -0.05(3) 0.10(2)
C22 0.217(16) 0.189(17) 0.197(16) 0.000(12) -0.004(11) 0.095(12)
C23 0.24(2) 0.24(2) 0.24(2) 0.000(14) -0.015(11) 0.120(16)
C24 0.26(2) 0.27(3) 0.27(2) -0.002(14) 0.000(13) 0.133(16)
C25 0.27(2) 0.28(3) 0.27(2) 0.000(14) 0.002(12) 0.137(16)
C26 0.25(2) 0.26(3) 0.26(2) -0.013(14) 0.010(12) 0.131(16)
C27 0.24(2) 0.23(2) 0.216(18) 0.001(14) 0.010(13) 0.108(15)
O1 0.075(17) 0.13(2) 0.062(14) -0.021(14) -0.005(11) 0.044(15)
O2 0.098(16) 0.113(16) 0.059(12) -0.003(14) 0.011(13) 0.073(13)
O3 0.16(3) 0.094(19) 0.15(3) 0.02(2) -0.05(3) 0.03(2)
O4 0.090(13) 0.102(16) 0.040(9) 0.013(10) 0.008(11) 0.068(14)
O5 0.137(18) 0.089(13) 0.050(10) 0.004(12) 0.012(13) 0.089(13)
O6 0.102(16) 0.102(16) 0.064(12) 0.007(12) 0.020(12) 0.074(14)
O7 0.077(10) 0.138(13) 0.032(7) 0.004(8) -0.016(7) 0.030(9)
O8 0.073(13) 0.168(17) 0.050(11) -0.005(12) 0.008(10) 0.051(13)
O9 0.052(9) 0.152(14) 0.032(7) 0.006(9) 0.006(7) 0.015(9)

loop_
_atom_type_symbol
_atom_type_description
_atom_type_scat_dispersion_real
_atom_type_scat_dispersion_imag
_atom_type_scat_source
C C 0.0033 0.0016 'International Tables Vol C Tables 4.2.6.8 and 6.1.1.4'
H H 0.0000 0.0000 'International Tables Vol C Tables 4.2.6.8 and 6.1.1.4'
N N 0.0061 0.0033 'International Tables Vol C Tables 4.2.6.8 and 6.1.1.4'
O O 0.0106 0.0060 'International Tables Vol C Tables 4.2.6.8 and 6.1.1.4'
P P 0.1023 0.0942 'International Tables Vol C Tables 4.2.6.8 and 6.1.1.4'
Ho Ho -0.2175 4.6783 'International Tables Vol C Tables 4.2.6.8 and 6.1.1.4'

loop_
_geom_angle_atom_site_label_1
_geom_angle_atom_site_label_2
_geom_angle_atom_site_label_3
_geom_angle
_geom_angle_site_symmetry_1
_geom_angle_site_symmetry_3
_geom_angle_publ_flag
O9 Ho1 O7 90.1(10) 5_665 . ?
O9 Ho1 O1 88.6(9) 5_665 5_665 ?
O7 Ho1 O1 82.3(9) . 5_665 ?
O9 Ho1 O4 77.9(8) 5_665 6_544 ?
O7 Ho1 O4 83.4(7) . 6_544 ?
O1 Ho1 O4 160.3(8) 5_665 6_544 ?
O9 Ho1 O2 164.2(8) 5_665 . ?
O7 Ho1 O2 96.3(10) . . ?
O1 Ho1 O2 78.0(9) 5_665 . ?
O4 Ho1 O2 117.1(8) 6_544 . ?
O9 Ho1 O5 101.7(8) 5_665 . ?
O7 Ho1 O5 153.9(7) . . ?
O1 Ho1 O5 120.8(9) 5_665 . ?
O4 Ho1 O5 76.6(7) 6_544 . ?
O2 Ho1 O5 78.6(7) . . ?
O9 Ho1 O4 75.3(7) 5_665 . ?
O7 Ho1 O4 147.5(7) . . ?
O1 Ho1 O4 68.7(9) 5_665 . ?
O4 Ho1 O4 120.3(7) 6_544 . ?
O2 Ho1 O4 91.9(7) . . ?
O5 Ho1 O4 58.6(7) . . ?
O9 Ho1 O1 138.8(8) 5_665 . ?
O7 Ho1 O1 71.2(8) . . ?
O1 Ho1 O1 123.0(9) 5_665 . ?
O4 Ho1 O1 64.1(8) 6_544 . ?
O2 Ho1 O1 56.9(8) . . ?
O5 Ho1 O1 84.9(7) . . ?
O4 Ho1 O1 137.2(7) . . ?
O2 P1 O3 112.4(17) . . ?
O2 P1 O1 102.0(14) . . ?
O3 P1 O1 119(2) . . ?
O2 P1 C1 107.5(18) . . ?
O3 P1 C1 106(2) . . ?
O1 P1 C1 109.9(19) . . ?
O6 P2 O4 117.4(14) . . ?
O6 P2 O5 116.6(13) . . ?
O4 P2 O5 103.6(14) . . ?
O6 P2 C10 104.3(16) . . ?
O4 P2 C10 107.6(15) . . ?
O5 P2 C10 106.6(13) . . ?
O7 P3 O8 114.1(15) . . ?
O7 P3 O9 116.8(15) . . ?
O8 P3 O9 108.2(17) . . ?
O7 P3 C19 103(2) . . ?
O8 P3 C19 112.1(17) . . ?
O9 P3 C19 102.5(19) . . ?
N1 C1 P1 111(2) . . ?
N1 C1 H1A 109.5 . . ?
P1 C1 H1A 109.5 . . ?
N1 C1 H1B 109.5 . . ?
P1 C1 H1B 109.5 . . ?
H1A C1 H1B 108.1 . . ?
C1 N1 C2 113(3) . . ?
C1 N1 H1C 109.0 . . ?
C2 N1 H1C 109.0 . . ?
C1 N1 H1D 109.0 . . ?
C2 N1 H1D 109.0 . . ?
H1C N1 H1D 107.8 . . ?
C4 C2 C3 120(3) . . ?
C4 C2 N1 119(3) . . ?
C3 C2 N1 108(3) . . ?
C4 C2 H2 101.7 . . ?
C3 C2 H2 101.7 . . ?
N1 C2 H2 101.7 . . ?
C2 C3 H3A 109.5 . . ?
C2 C3 H3B 109.5 . . ?
H3A C3 H3B 109.5 . . ?
C2 C3 H3C 109.5 . . ?
H3A C3 H3C 109.5 . . ?
H3B C3 H3C 109.5 . . ?
C5 C4 C9 120.0 . . ?
C5 C4 C2 116(2) . . ?
C9 C4 C2 124(2) . . ?
C4 C5 C6 120.0 . . ?
C4 C5 H5 120.0 . . ?
C6 C5 H5 120.0 . . ?
C5 C6 C7 120.0 . . ?
C5 C6 H6 120.0 . . ?
C7 C6 H6 120.0 . . ?
C8 C7 C6 120.0 . . ?
C8 C7 H7 120.0 . . ?
C6 C7 H7 120.0 . . ?
C7 C8 C9 120.0 . . ?
C7 C8 H8 120.0 . . ?
C9 C8 H8 120.0 . . ?
C8 C9 C4 120.0 . . ?
C8 C9 H9 120.0 . . ?
C4 C9 H9 120.0 . . ?
N2 C10 P2 117(3) . . ?
N2 C10 H10A 108.0 . . ?
P2 C10 H10A 108.0 . . ?
N2 C10 H10B 108.0 . . ?
P2 C10 H10B 108.0 . . ?
H10A C10 H10B 107.3 . . ?
C10 N2 C11 113(2) . . ?
C10 N2 H2A 108.9 . . ?
C11 N2 H2A 108.9 . . ?
C10 N2 H2B 108.9 . . ?
C11 N2 H2B 108.9 . . ?
H2A N2 H2B 107.7 . . ?
C13 C11 C12 120(2) . . ?
C13 C11 N2 113.4(18) . . ?
C12 C11 N2 107(2) . . ?
C13 C11 H11 105.0 . . ?
C12 C11 H11 105.0 . . ?
N2 C11 H11 105.0 . . ?
C11 C12 H12A 109.5 . . ?
C11 C12 H12B 109.5 . . ?
H12A C12 H12B 109.5 . . ?
C11 C12 H12C 109.5 . . ?
H12A C12 H12C 109.5 . . ?
H12B C12 H12C 109.5 . . ?
C18 C13 C14 120.1(17) . . ?
C18 C13 C11 120.1(11) . . ?
C14 C13 C11 119.8(11) . . ?
C13 C14 C15 119.9(17) . . ?
C13 C14 H14 120.0 . . ?
C15 C14 H14 120.0 . . ?
C14 C15 C16 120.0(17) . . ?
C14 C15 H15 120.0 . . ?
C16 C15 H15 120.0 . . ?
C17 C16 C15 119.8(17) . . ?
C17 C16 H16 120.1 . . ?
C15 C16 H16 120.1 . . ?
C16 C17 C18 120.1(17) . . ?
C16 C17 H17 119.9 . . ?
C18 C17 H17 119.9 . . ?
C13 C18 C17 120.0(17) . . ?
C13 C18 H18 120.0 . . ?
C17 C18 H18 120.0 . . ?
N3 C19 P3 113(3) . . ?
N3 C19 H19A 108.9 . . ?
P3 C19 H19A 108.9 . . ?
N3 C19 H19B 108.9 . . ?
P3 C19 H19B 108.9 . . ?
H19A C19 H19B 107.7 . . ?
C19 N3 C20 120(4) . . ?
C19 N3 H3D 107.3 . . ?
C20 N3 H3D 107.3 . . ?
C19 N3 H3E 107.3 . . ?
C20 N3 H3E 107.3 . . ?
H3D N3 H3E 106.9 . . ?
C22 C20 N3 101(3) . . ?
C22 C20 C21 116(3) . . ?
N3 C20 C21 104(3) . . ?
C22 C20 H20 111.5 . . ?
N3 C20 H20 111.5 . . ?
C21 C20 H20 111.5 . . ?
C20 C21 H21A 109.5 . . ?
C20 C21 H21B 109.5 . . ?
H21A C21 H21B 109.5 . . ?
C20 C21 H21C 109.5 . . ?
H21A C21 H21C 109.5 . . ?
H21B C21 H21C 109.5 . . ?
C23 C22 C27 121(4) . . ?
C23 C22 C20 119.8(19) . . ?
C27 C22 C20 120(2) . . ?
C22 C23 C24 120(4) . . ?
C22 C23 H23 120.2 . . ?
C24 C23 H23 120.2 . . ?
C23 C24 C25 121(4) . . ?
C23 C24 H24 119.7 . . ?
C25 C24 H24 119.7 . . ?
C24 C25 C26 119(4) . . ?
C24 C25 H25 120.3 . . ?
C26 C25 H25 120.3 . . ?
C27 C26 C25 121(4) . . ?
C27 C26 H26 119.7 . . ?
C25 C26 H26 119.7 . . ?
C26 C27 C22 119(4) . . ?
C26 C27 H27 120.3 . . ?
C22 C27 H27 120.3 . . ?
P1 O1 Ho1 156.6(16) . 6_544 ?
P1 O1 Ho1 92.6(11) . . ?
Ho1 O1 Ho1 108.4(11) 6_544 . ?
P1 O2 Ho1 108.3(11) . . ?
P2 O4 Ho1 145.3(12) . 5_665 ?
P2 O4 Ho1 98.5(10) . . ?
Ho1 O4 Ho1 114.8(9) 5_665 . ?
P2 O5 Ho1 99.2(12) . . ?
P3 O7 Ho1 131.8(15) . . ?
P3 O9 Ho1 134.9(14) . 6_544 ?

loop_
_geom_bond_atom_site_label_1
_geom_bond_atom_site_label_2
_geom_bond_distance
_geom_bond_site_symmetry_2
_geom_bond_publ_flag
Ho1 O9 2.25(2) 5_665 ?
Ho1 O7 2.28(2) . ?
Ho1 O1 2.28(3) 5_665 ?
Ho1 O4 2.33(2) 6_544 ?
Ho1 O2 2.34(2) . ?
Ho1 O5 2.41(2) . ?
Ho1 O4 2.44(2) . ?
Ho1 O1 2.67(3) . ?
P1 O2 1.52(2) . ?
P1 O3 1.52(3) . ?
P1 O1 1.57(3) . ?
P1 C1 1.805(14) . ?
P2 O6 1.47(2) . ?
P2 O4 1.50(2) . ?
P2 O5 1.52(2) . ?
P2 C10 1.78(4) . ?
P3 O7 1.45(3) . ?
P3 O8 1.45(3) . ?
P3 O9 1.51(2) . ?
P3 C19 1.798(14) . ?
C1 N1 1.49(4) . ?
C1 H1A 0.9900 . ?
C1 H1B 0.9900 . ?
N1 C2 1.55(4) . ?
N1 H1C 0.9100 . ?
N1 H1D 0.9100 . ?
C2 C4 1.47(3) . ?
C2 C3 1.53(4) . ?
C2 H2 1.0000 . ?
C3 H3A 0.9800 . ?
C3 H3B 0.9800 . ?
C3 H3C 0.9800 . ?
C4 C5 1.3900 . ?
C4 C9 1.3900 . ?
C5 C6 1.3900 . ?
C5 H5 0.9500 . ?
C6 C7 1.3900 . ?
C6 H6 0.9500 . ?
C7 C8 1.3900 . ?
C7 H7 0.9500 . ?
C8 C9 1.3900 . ?
C8 H8 0.9500 . ?
C9 H9 0.9500 . ?
C10 N2 1.48(3) . ?
C10 H10A 0.9900 . ?
C10 H10B 0.9900 . ?
N2 C11 1.54(3) . ?
N2 H2A 0.9100 . ?
N2 H2B 0.9100 . ?
C11 C13 1.455(14) . ?
C11 C12 1.52(4) . ?
C11 H11 1.0000 . ?
C12 H12A 0.9800 . ?
C12 H12B 0.9800 . ?
C12 H12C 0.9800 . ?
C13 C18 1.382(12) . ?
C13 C14 1.386(12) . ?
C14 C15 1.388(12) . ?
C14 H14 0.9500 . ?
C15 C16 1.389(12) . ?
C15 H15 0.9500 . ?
C16 C17 1.386(12) . ?
C16 H16 0.9500 . ?
C17 C18 1.386(12) . ?
C17 H17 0.9500 . ?
C18 H18 0.9500 . ?
C19 N3 1.449(14) . ?
C19 H19A 0.9900 . ?
C19 H19B 0.9900 . ?
N3 C20 1.53(3) . ?
N3 H3D 0.9100 . ?
N3 H3E 0.9100 . ?
C20 C22 1.46(2) . ?
C20 C21 1.58(6) . ?
C20 H20 1.0000 . ?
C21 H21A 0.9800 . ?
C21 H21B 0.9800 . ?
C21 H21C 0.9800 . ?
C22 C23 1.380(14) . ?
C22 C27 1.383(19) . ?
C23 C24 1.381(19) . ?
C23 H23 0.9500 . ?
C24 C25 1.381(19) . ?
C24 H24 0.9500 . ?
C25 C26 1.383(19) . ?
C25 H25 0.9500 . ?
C26 C27 1.382(19) . ?
C26 H26 0.9500 . ?
C27 H27 0.9500 . ?

loop_
_geom_hbond_atom_site_label_D
_geom_hbond_atom_site_label_H
_geom_hbond_atom_site_label_A
_geom_hbond_distance_DH
_geom_hbond_distance_HA
_geom_hbond_distance_DA
_geom_hbond_angle_DHA
_geom_hbond_site_symmetry_A
_geom_hbond_publ_flag
N1 H1C O5 0.91 1.85 2.75(4) 169.1 . yes
N1 H1D O2 0.91 1.74 2.64(5) 173.1 6_544 yes
N2 H2B O6 0.91 1.78 2.68(4) 167.9 6_544 yes
N2 H2A O8 0.91 2.13 2.99(4) 157.5 5_665 yes
N3 H3E O8 0.91 1.93 2.78(6) 155.1 6_544 yes

loop_
_geom_torsion_atom_site_label_1
_geom_torsion_atom_site_label_2
_geom_torsion_atom_site_label_3
_geom_torsion_atom_site_label_4
_geom_torsion
_geom_torsion_site_symmetry_1
_geom_torsion_site_symmetry_2
_geom_torsion_site_symmetry_3
_geom_torsion_site_symmetry_4
_geom_torsion_publ_flag
O2 P1 C1 N1 -75(4) . . . . ?
O3 P1 C1 N1 165(4) . . . . ?
O1 P1 C1 N1 36(4) . . . . ?
P1 C1 N1 C2 169(3) . . . . ?
C1 N1 C2 C4 44(5) . . . . ?
C1 N1 C2 C3 -174(5) . . . . ?
C3 C2 C4 C5 71(5) . . . . ?
N1 C2 C4 C5 -151(3) . . . . ?
C3 C2 C4 C9 -109(5) . . . . ?
N1 C2 C4 C9 29(3) . . . . ?
C9 C4 C5 C6 0.0 . . . . ?
C2 C4 C5 C6 180.00(12) . . . . ?
C4 C5 C6 C7 0.0 . . . . ?
C5 C6 C7 C8 0.0 . . . . ?
C6 C7 C8 C9 0.0 . . . . ?
C7 C8 C9 C4 0.0 . . . . ?
C5 C4 C9 C8 0.0 . . . . ?
C2 C4 C9 C8 180.00(13) . . . . ?
O6 P2 C10 N2 174(2) . . . . ?
O4 P2 C10 N2 -60(3) . . . . ?
O5 P2 C10 N2 50(3) . . . . ?
P2 C10 N2 C11 178(2) . . . . ?
C10 N2 C11 C13 48(3) . . . . ?
C10 N2 C11 C12 -177(3) . . . . ?
C12 C11 C13 C18 -64(3) . . . . ?
N2 C11 C13 C18 64(2) . . . . ?
C12 C11 C13 C14 116(3) . . . . ?
N2 C11 C13 C14 -116(2) . . . . ?
C13 C14 C15 C16 0.1(9) . . . . ?
C14 C15 C16 C17 -0.1(12) . . . . ?
C15 C16 C17 C18 0.1(13) . . . . ?
C14 C13 C18 C17 0.0(9) . . . . ?
C11 C13 C18 C17 180.0(6) . . . . ?
C16 C17 C18 C13 0.0(12) . . . . ?
O7 P3 C19 N3 -67(4) . . . . ?
O8 P3 C19 N3 170(3) . . . . ?
O9 P3 C19 N3 55(4) . . . . ?
P3 C19 N3 C20 140(4) . . . . ?
C19 N3 C20 C22 60(5) . . . . ?
C19 N3 C20 C21 -179(4) . . . . ?
N3 C20 C22 C23 -114(4) . . . . ?
C21 C20 C22 C23 133(4) . . . . ?
N3 C20 C22 C27 65(4) . . . . ?
C21 C20 C22 C27 -47(4) . . . . ?
C20 C22 C23 C24 -179.9(8) . . . . ?
C22 C23 C24 C25 -0.4(18) . . . . ?
C23 C24 C25 C26 1(2) . . . . ?
C24 C25 C26 C27 -1(3) . . . . ?
C25 C26 C27 C22 1(2) . . . . ?
C23 C22 C27 C26 -0.5(18) . . . . ?
C20 C22 C27 C26 179.7(11) . . . . ?
O2 P1 O1 Ho1 159(4) . . . 6_544 ?
O3 P1 O1 Ho1 -77(5) . . . 6_544 ?
C1 P1 O1 Ho1 45(5) . . . 6_544 ?
O2 P1 O1 Ho1 4.0(13) . . . . ?
O3 P1 O1 Ho1 128.2(17) . . . . ?
C1 P1 O1 Ho1 -109.8(17) . . . . ?
O3 P1 O2 Ho1 -133(2) . . . . ?
O1 P1 O2 Ho1 -4.8(16) . . . . ?
C1 P1 O2 Ho1 110.7(17) . . . . ?
O6 P2 O4 Ho1 32(3) . . . 5_665 ?
O5 P2 O4 Ho1 162(2) . . . 5_665 ?
C10 P2 O4 Ho1 -85(3) . . . 5_665 ?
O6 P2 O4 Ho1 -131.7(13) . . . . ?
O5 P2 O4 Ho1 -1.5(12) . . . . ?
C10 P2 O4 Ho1 111.2(12) . . . . ?
O6 P2 O5 Ho1 132.2(13) . . . . ?
O4 P2 O5 Ho1 1.5(12) . . . . ?
C10 P2 O5 Ho1 -111.9(14) . . . . ?
O8 P3 O7 Ho1 -73(2) . . . . ?
O9 P3 O7 Ho1 54(3) . . . . ?
C19 P3 O7 Ho1 165(2) . . . . ?
O7 P3 O9 Ho1 -7(3) . . . 6_544 ?
O8 P3 O9 Ho1 123(2) . . . 6_544 ?
C19 P3 O9 Ho1 -118(2) . . . 6_544 ?
